data_9016377
loop_
_publ_author_name
'Vignola, P.'
'Hatert, F.'
'Bersani, D.'
'Diella, V.'
'Gentile, P.'
'Risplendente, A.'

_publ_section_title
;
 Chukhrovite-(Ca), Ca4.5Al2(SO4)F13*12H2O, a new mineral species from
 the Val Cavallizza Pb-Zn-(Ag) mine, Cuasso al Monte, Varese province, Italy
;
_journal_name_full 'European Journal of Mineralogy'
_journal_page_first 1069
_journal_page_last 1076
_journal_paper_doi 10.1127/0935-1221/2012/0024-2247
_journal_volume 24
_journal_year 2012
_chemical_compound_source 'Val Cavallizza mine, Cuasso al Monte, Varese province, Italy'
_chemical_formula_sum 'Al2 Ca4.33 F13 Fe0.03 H24 Na0.12 O16 S'
_chemical_name_mineral Chukhrovite-(Ca)
_space_group_IT_number 203
_symmetry_space_group_name_Hall '-F 2uv 2vw 3'
_symmetry_space_group_name_H-M 'F d -3 :2'
_cell_angle_alpha 90
_cell_angle_beta 90
_cell_angle_gamma 90
_cell_formula_units_Z 8
_cell_length_a 16.749
_cell_length_b 16.749
_cell_length_c 16.749
_cell_volume 4698.580
_database_code_amcsd 0019596
_exptl_crystal_density_diffrn 2.237
_cod_original_cell_volume 4698.581
_cod_original_sg_symbol_H-M 'F d 3'
_cod_original_formula_sum 'Ca4.33 Na.12 Fe.03 Al2 S F13 O16 H24'
_cod_database_code 9016377

loop_
_space_group_symop_operation_xyz
x,y,z
x,1/2+y,1/2+z
1/2+x,y,1/2+z
1/2+x,1/2+y,z
1/4+z,1/4+x,-y
1/4+z,3/4+x,1/2-y
3/4+z,1/4+x,1/2-y
3/4+z,3/4+x,-y
1/4+z,-x,1/4+y
1/4+z,1/2-x,3/4+y
3/4+z,-x,3/4+y
3/4+z,1/2-x,1/4+y
-z,1/4+x,1/4+y
-z,3/4+x,3/4+y
1/2-z,1/4+x,3/4+y
1/2-z,3/4+x,1/4+y
-z,-x,-y
-z,1/2-x,1/2-y
1/2-z,-x,1/2-y
1/2-z,1/2-x,-y
y,3/4-z,3/4-x
y,1/4-z,1/4-x
1/2+y,3/4-z,1/4-x
1/2+y,1/4-z,3/4-x
3/4-y,3/4-z,x
3/4-y,1/4-z,1/2+x
1/4-y,3/4-z,1/2+x
1/4-y,1/4-z,x
3/4-y,z,3/4-x
3/4-y,1/2+z,1/4-x
1/4-y,z,1/4-x
1/4-y,1/2+z,3/4-x
y,z,x
y,1/2+z,1/2+x
1/2+y,z,1/2+x
1/2+y,1/2+z,x
1/4+x,-y,1/4+z
1/4+x,1/2-y,3/4+z
3/4+x,-y,3/4+z
3/4+x,1/2-y,1/4+z
-x,1/4+y,1/4+z
-x,3/4+y,3/4+z
1/2-x,1/4+y,3/4+z
1/2-x,3/4+y,1/4+z
1/4+x,1/4+y,-z
1/4+x,3/4+y,1/2-z
3/4+x,1/4+y,1/2-z
3/4+x,3/4+y,-z
-x,-y,-z
-x,1/2-y,1/2-z
1/2-x,-y,1/2-z
1/2-x,1/2-y,-z
3/4-z,3/4-x,y
3/4-z,1/4-x,1/2+y
1/4-z,3/4-x,1/2+y
1/4-z,1/4-x,y
3/4-z,x,3/4-y
3/4-z,1/2+x,1/4-y
1/4-z,x,1/4-y
1/4-z,1/2+x,3/4-y
z,3/4-x,3/4-y
z,1/4-x,1/4-y
1/2+z,3/4-x,1/4-y
1/2+z,1/4-x,3/4-y
z,x,y
z,1/2+x,1/2+y
1/2+z,x,1/2+y
1/2+z,1/2+x,y
-y,1/4+z,1/4+x
-y,3/4+z,3/4+x
1/2-y,1/4+z,3/4+x
1/2-y,3/4+z,1/4+x
1/4+y,1/4+z,-x
1/4+y,3/4+z,1/2-x
3/4+y,1/4+z,1/2-x
3/4+y,3/4+z,-x
1/4+y,-z,1/4+x
1/4+y,1/2-z,3/4+x
3/4+y,-z,3/4+x
3/4+y,1/2-z,1/4+x
-y,-z,-x
-y,1/2-z,1/2-x
1/2-y,-z,1/2-x
1/2-y,1/2-z,-x
3/4-x,y,3/4-z
3/4-x,1/2+y,1/4-z
1/4-x,y,1/4-z
1/4-x,1/2+y,3/4-z
x,3/4-y,3/4-z
x,1/4-y,1/4-z
1/2+x,3/4-y,1/4-z
1/2+x,1/4-y,3/4-z
3/4-x,3/4-y,z
3/4-x,1/4-y,1/2+z
1/4-x,3/4-y,1/2+z
1/4-x,1/4-y,z

loop_
_atom_site_aniso_label
_atom_site_aniso_U_11
_atom_site_aniso_U_22
_atom_site_aniso_U_33
_atom_site_aniso_U_12
_atom_site_aniso_U_13
_atom_site_aniso_U_23
Ca1 0.02050 0.02050 0.02050 -0.00190 -0.00190 -0.00190
Ca2 0.06000 0.04100 0.06000 -0.00400 0.00000 0.00000
Na2 0.06000 0.04100 0.06000 -0.00400 0.00000 0.00000
Fe2 0.06000 0.04100 0.06000 -0.00400 0.00000 0.00000
Al 0.01740 0.01740 0.01740 -0.00310 -0.00310 -0.00310
S 0.02690 0.02690 0.02690 0.00000 0.00000 0.00000
F1 0.01700 0.01700 0.01700 0.00000 0.00000 0.00000
F2 0.03000 0.02400 0.03300 -0.00310 -0.00210 0.01040
O 0.03100 0.03100 0.03100 -0.00200 -0.00200 -0.00200
Owat 0.03400 0.05500 0.03100 -0.01800 -0.00200 0.00200

loop_
_atom_site_label
_atom_site_fract_x
_atom_site_fract_y
_atom_site_fract_z
_atom_site_occupancy
_atom_site_U_iso_or_equiv
_atom_site_type_symbol
_atom_site_attached_hydrogens
Ca1 0.29285 0.29285 0.29285 1.00000 0.02050 Ca 0
Ca2 -0.12500 0.37500 0.60300 0.05500 0.05200 Ca 0
Na2 -0.12500 0.37500 0.60300 0.02000 0.05200 Na 0
Fe2 -0.12500 0.37500 0.60300 0.00500 0.05200 Fe 0
Al 0.50000 0.50000 0.50000 1.00000 0.01740 Al 0
S 0.12500 0.12500 0.12500 1.00000 0.02690 S 0
F1 0.37500 0.37500 0.37500 1.00000 0.01700 F 0
F2 0.21970 0.34000 0.44940 1.00000 0.02900 F 0
O 0.07400 0.07400 0.07400 1.00000 0.03100 O 0
Owat 0.15560 0.24360 0.30710 1.00000 0.04010 O 0
H1 0.13200 0.21300 0.27600 1.00000 0.08000 H 0
H2 0.15100 0.21300 0.35000 1.00000 0.09000 H 0

loop_
_cod_changelog_entry_id
_cod_changelog_entry_author
_cod_changelog_entry_date
_cod_changelog_entry_text
1
;cod-tools version 3.8.0
Id: cif_guess_AMCSD_atom_types 9581 2023-05-17 12:35:41Z saulius
;
2023-05-23T09:25:38+03:00
;Derived atom types and hydrogen counts
from atom names that follow the AMCSD naming convention
(Wat == water, O-H == hydroxyl).
;

loop_
_cod_related_entry_id
_cod_related_entry_database
_cod_related_entry_code
1 AMCSD 0019596
